data_2225689
loop_
_publ_author_name
'Arumugam, Natarajan'
'Abd Hamid, Shafida'
'Abdul Rahim, Aisyah Saad'
'Hemamalini, Madhukar'
'Fun, Hoong-Kun'

_publ_section_title
;
 Ethyl
 1-<i>tert</i>-butyl-2-(4-methoxyphenyl)-1<i>H</i>-benzimidazole-5-carboxylate
;
_journal_coeditor_code WN2378
_journal_issue 4
_journal_name_full 'Acta Crystallographica Section E'
_journal_page_first o776
_journal_page_last o777
_journal_paper_doi 10.1107/S1600536810007956
_journal_volume 66
_journal_year 2010
_chemical_formula_iupac 'C21 H24 N2 O3'
_chemical_formula_moiety 'C21 H24 N2 O3'
_chemical_formula_sum 'C21 H24 N2 O3'
_chemical_formula_weight 352.42
_chemical_name_systematic
;
Ethyl
1-<i>tert</i>-butyl-2-(4-methoxyphenyl)-1<i>H</i>-benzimidazole-5-carboxylate
;
_space_group_IT_number 33
_symmetry_cell_setting orthorhombic
_symmetry_space_group_name_Hall 'P 2c -2n'
_symmetry_space_group_name_H-M 'P n a 21'
_atom_sites_solution_hydrogens geom
_atom_sites_solution_primary direct
_atom_sites_solution_secondary difmap
_audit_creation_method SHELXL-97
_cell_angle_alpha 90.00
_cell_angle_beta 90.00
_cell_angle_gamma 90.00
_cell_formula_units_Z 4
_cell_length_a 14.3963(7)
_cell_length_b 8.6206(5)
_cell_length_c 15.1609(8)
_cell_measurement_reflns_used 6765
_cell_measurement_temperature 100.00(10)
_cell_measurement_theta_max 36.86
_cell_measurement_theta_min 2.69
_cell_volume 1881.54(17)
_computing_cell_refinement 'SAINT (Bruker, 2009)'
_computing_data_collection 'APEX2 (Bruker, 2009)'
_computing_data_reduction 'SAINT (Bruker, 2009)'
_computing_molecular_graphics 'SHELXTL (Sheldrick, 2008)'
_computing_publication_material 'SHELXTL (Sheldrick, 2008) and PLATON (Spek, 2009)'
_computing_structure_refinement 'SHELXTL (Sheldrick, 2008)'
_computing_structure_solution 'SHELXTL (Sheldrick, 2008)'
_diffrn_ambient_temperature 100.00(10)
_diffrn_measured_fraction_theta_full 0.993
_diffrn_measured_fraction_theta_max 0.993
_diffrn_measurement_device_type
;
Bruker APEX DUO CCD area-detector diffractometer
;
_diffrn_measurement_method '\f and \w scans'
_diffrn_radiation_monochromator graphite
_diffrn_radiation_source 'fine-focus sealed tube'
_diffrn_radiation_type MoK\a
_diffrn_radiation_wavelength 0.71073
_diffrn_reflns_av_R_equivalents 0.0321
_diffrn_reflns_av_sigmaI/netI 0.0294
_diffrn_reflns_limit_h_max 12
_diffrn_reflns_limit_h_min -23
_diffrn_reflns_limit_k_max 13
_diffrn_reflns_limit_k_min -12
_diffrn_reflns_limit_l_max 21
_diffrn_reflns_limit_l_min -24
_diffrn_reflns_number 17426
_diffrn_reflns_theta_full 35.00
_diffrn_reflns_theta_max 35.00
_diffrn_reflns_theta_min 2.69
_diffrn_standards_number 0
_exptl_absorpt_coefficient_mu 0.084
_exptl_absorpt_correction_T_max 0.9777
_exptl_absorpt_correction_T_min 0.9570
_exptl_absorpt_correction_type multi-scan
_exptl_absorpt_process_details '(SADABS; Bruker, 2009)'
_exptl_crystal_colour colourless
_exptl_crystal_density_diffrn 1.244
_exptl_crystal_density_method 'not measured'
_exptl_crystal_description block
_exptl_crystal_F_000 752
_exptl_crystal_size_max 0.53
_exptl_crystal_size_mid 0.42
_exptl_crystal_size_min 0.27
_refine_diff_density_max 0.603
_refine_diff_density_min -0.574
_refine_ls_extinction_method none
_refine_ls_goodness_of_fit_ref 1.131
_refine_ls_hydrogen_treatment constr
_refine_ls_matrix_type full
_refine_ls_number_parameters 240
_refine_ls_number_reflns 4233
_refine_ls_number_restraints 1
_refine_ls_restrained_S_all 1.131
_refine_ls_R_factor_all 0.0453
_refine_ls_R_factor_gt 0.0371
_refine_ls_shift/su_max 0.001
_refine_ls_shift/su_mean 0.000
_refine_ls_structure_factor_coef Fsqd
_refine_ls_weighting_details 'calc w=1/[\s^2^(Fo^2^)+(0.0773P)^2^+0.0000P] where P=(Fo^2^+2Fc^2^)/3'
_refine_ls_weighting_scheme calc
_refine_ls_wR_factor_gt 0.1018
_refine_ls_wR_factor_ref 0.1133
_reflns_number_gt 3951
_reflns_number_total 4233
_reflns_threshold_expression I>2\s(I)
_cod_data_source_file wn2378.cif
_cod_data_source_block I
_cod_depositor_comments
;
The following automatic conversions were performed:
'_symmetry_cell_setting' value 'Orthorhombic' changed to 'orthorhombic'
according to '/home/saulius/struct/CIF-dictionaries/cif_core.dic'
dictionary named 'cif_core.dic' version 2.4.1 from 2010-06-29.

Automatic conversion script
Id: cif_fix_enum 1527 2010-12-29 10:47:43Z saulius 
;
_cod_database_code 2225689
_cod_database_fobs_code 2225689

loop_
_symmetry_equiv_pos_as_xyz
'x, y, z'
'-x, -y, z+1/2'
'x+1/2, -y+1/2, z'
'-x+1/2, y+1/2, z+1/2'

loop_
_atom_site_type_symbol
_atom_site_label
_atom_site_fract_x
_atom_site_fract_y
_atom_site_fract_z
_atom_site_U_iso_or_equiv
_atom_site_adp_type
_atom_site_calc_flag
_atom_site_refinement_flags
_atom_site_occupancy
_atom_site_disorder_assembly
_atom_site_disorder_group
O O1 0.12374(8) 1.21773(11) 0.18521(7) 0.02061(19) Uani d . 1 . .
O O2 0.25619(7) 0.09272(11) 0.59077(8) 0.02019(19) Uani d . 1 . .
O O3 0.11256(7) 0.01389(12) 0.63146(8) 0.02132(19) Uani d . 1 . .
N N1 0.00387(7) 0.60189(11) 0.40798(7) 0.01307(17) Uani d . 1 . .
N N2 0.16125(7) 0.58244(12) 0.40296(7) 0.01439(18) Uani d . 1 . .
C C1 0.07671(9) 0.95165(14) 0.37017(8) 0.0159(2) Uani d . 1 . .
H H1A 0.0560 0.9522 0.4283 0.019 Uiso calc R 1 . .
C C2 0.08488(9) 1.09163(14) 0.32461(9) 0.0158(2) Uani d . 1 . .
H H2A 0.0694 1.1849 0.3518 0.019 Uiso calc R 1 . .
C C3 0.11669(9) 1.08946(13) 0.23757(8) 0.01465(19) Uani d . 1 . .
C C4 0.14432(9) 0.95031(14) 0.19836(8) 0.0156(2) Uani d . 1 . .
H H4A 0.1685 0.9503 0.1415 0.019 Uiso calc R 1 . .
C C5 0.13556(8) 0.81218(14) 0.24449(8) 0.01461(19) Uani d . 1 . .
H H5A 0.1541 0.7195 0.2184 0.018 Uiso calc R 1 . .
C C6 0.09897(8) 0.81128(13) 0.33013(8) 0.01312(18) Uani d . 1 . .
C C7 0.08802(8) 0.66340(14) 0.37851(8) 0.01293(19) Uani d . 1 . .
C C8 0.02836(8) 0.47467(13) 0.45937(8) 0.01276(18) Uani d . 1 . .
C C9 0.12598(8) 0.46271(13) 0.45378(8) 0.01270(18) Uani d . 1 . .
C C10 0.17417(8) 0.34437(14) 0.49659(8) 0.01382(19) Uani d . 1 . .
H H10A 0.2384 0.3360 0.4921 0.017 Uiso calc R 1 . .
C C11 0.12284(8) 0.23910(13) 0.54632(8) 0.01365(18) Uani d . 1 . .
C C12 0.02572(8) 0.25487(14) 0.55447(8) 0.0156(2) Uani d . 1 . .
H H12A -0.0068 0.1845 0.5892 0.019 Uiso calc R 1 . .
C C13 -0.02274(8) 0.37223(14) 0.51221(8) 0.0157(2) Uani d . 1 . .
H H13A -0.0867 0.3826 0.5187 0.019 Uiso calc R 1 . .
C C14 0.17224(8) 0.10981(14) 0.59068(9) 0.01472(19) Uani d . 1 . .
C C15 0.14999(11) -0.12009(16) 0.67719(10) 0.0227(2) Uani d . 1 . .
H H15A 0.1157 -0.1375 0.7314 0.027 Uiso calc R 1 . .
H H15B 0.2145 -0.1017 0.6923 0.027 Uiso calc R 1 . .
C C16 0.14263(14) -0.26002(18) 0.61893(12) 0.0300(3) Uani d . 1 . .
H H16A 0.1631 -0.3501 0.6507 0.045 Uiso calc R 1 . .
H H16B 0.1809 -0.2458 0.5677 0.045 Uiso calc R 1 . .
H H16C 0.0792 -0.2738 0.6010 0.045 Uiso calc R 1 . .
C C17 -0.09468(8) 0.64670(15) 0.38647(9) 0.0157(2) Uani d . 1 . .
C C18 -0.14919(10) 0.50058(19) 0.36114(13) 0.0279(3) Uani d . 1 . .
H H18A -0.1544 0.4337 0.4115 0.042 Uiso calc R 1 . .
H H18B -0.1172 0.4471 0.3146 0.042 Uiso calc R 1 . .
H H18C -0.2101 0.5294 0.3414 0.042 Uiso calc R 1 . .
C C19 -0.13666(11) 0.7233(2) 0.46773(11) 0.0290(3) Uani d . 1 . .
H H19A -0.0993 0.8106 0.4846 0.044 Uiso calc R 1 . .
H H19B -0.1386 0.6499 0.5153 0.044 Uiso calc R 1 . .
H H19C -0.1985 0.7578 0.4545 0.044 Uiso calc R 1 . .
C C20 -0.10132(11) 0.7557(2) 0.30761(12) 0.0305(4) Uani d . 1 . .
H H20A -0.0752 0.8545 0.3229 0.046 Uiso calc R 1 . .
H H20B -0.1653 0.7688 0.2914 0.046 Uiso calc R 1 . .
H H20C -0.0677 0.7124 0.2588 0.046 Uiso calc R 1 . .
C C21 0.09176(12) 1.36157(16) 0.22065(10) 0.0232(3) Uani d . 1 . .
H H21A 0.0965 1.4409 0.1765 0.035 Uiso calc R 1 . .
H H21B 0.1291 1.3894 0.2707 0.035 Uiso calc R 1 . .
H H21C 0.0281 1.3511 0.2387 0.035 Uiso calc R 1 . .

loop_
_atom_site_aniso_label
_atom_site_aniso_U_11
_atom_site_aniso_U_22
_atom_site_aniso_U_33
_atom_site_aniso_U_12
_atom_site_aniso_U_13
_atom_site_aniso_U_23
O1 0.0309(5) 0.0144(4) 0.0165(4) -0.0019(3) 0.0026(4) 0.0018(3)
O2 0.0146(4) 0.0221(4) 0.0239(4) 0.0031(3) -0.0012(3) 0.0034(4)
O3 0.0189(4) 0.0182(4) 0.0269(5) 0.0009(3) 0.0004(4) 0.0079(4)
N1 0.0101(4) 0.0151(4) 0.0141(4) 0.0004(3) 0.0000(3) 0.0013(3)
N2 0.0117(4) 0.0141(4) 0.0174(4) -0.0014(3) 0.0000(3) 0.0012(3)
C1 0.0196(5) 0.0144(5) 0.0138(5) -0.0004(4) 0.0016(4) -0.0007(4)
C2 0.0195(5) 0.0135(5) 0.0145(5) -0.0007(4) 0.0013(4) -0.0010(4)
C3 0.0165(5) 0.0137(4) 0.0137(5) -0.0022(4) -0.0007(4) -0.0003(4)
C4 0.0172(5) 0.0162(5) 0.0134(5) -0.0025(4) 0.0015(4) -0.0012(4)
C5 0.0140(4) 0.0142(4) 0.0156(5) -0.0008(4) 0.0012(4) -0.0019(4)
C6 0.0126(4) 0.0127(4) 0.0140(4) -0.0014(3) -0.0001(4) 0.0000(4)
C7 0.0114(4) 0.0134(4) 0.0140(5) -0.0009(3) -0.0008(3) -0.0013(4)
C8 0.0105(4) 0.0142(4) 0.0136(4) -0.0001(3) 0.0007(3) 0.0006(4)
C9 0.0102(4) 0.0130(4) 0.0149(4) -0.0006(3) -0.0001(3) 0.0000(3)
C10 0.0101(4) 0.0142(4) 0.0172(5) 0.0002(3) -0.0010(4) -0.0003(4)
C11 0.0128(4) 0.0140(4) 0.0142(4) 0.0012(3) -0.0004(4) 0.0000(4)
C12 0.0127(4) 0.0170(5) 0.0170(5) 0.0005(4) 0.0017(4) 0.0030(4)
C13 0.0113(4) 0.0181(5) 0.0177(5) 0.0007(4) 0.0016(4) 0.0028(4)
C14 0.0151(5) 0.0143(4) 0.0147(5) 0.0008(3) -0.0012(4) -0.0005(4)
C15 0.0261(6) 0.0183(5) 0.0236(6) 0.0020(5) -0.0020(5) 0.0058(5)
C16 0.0397(8) 0.0215(6) 0.0288(7) 0.0028(6) 0.0070(6) -0.0002(5)
C17 0.0101(4) 0.0204(5) 0.0165(5) 0.0025(4) -0.0005(4) 0.0039(4)
C18 0.0166(5) 0.0265(6) 0.0407(8) -0.0035(5) -0.0102(5) 0.0018(6)
C19 0.0214(6) 0.0409(8) 0.0248(7) 0.0142(6) 0.0012(5) -0.0047(6)
C20 0.0176(6) 0.0428(9) 0.0310(8) -0.0059(6) -0.0073(5) 0.0231(7)
C21 0.0339(7) 0.0139(5) 0.0220(6) 0.0002(5) 0.0013(5) 0.0024(4)

loop_
_atom_type_symbol
_atom_type_description
_atom_type_scat_dispersion_real
_atom_type_scat_dispersion_imag
_atom_type_scat_source
C C 0.0033 0.0000 'International Tables Vol C Tables 4.2.6.8 and 6.1.1.4'
H H 0.0000 0.0000 'International Tables Vol C Tables 4.2.6.8 and 6.1.1.4'
N N 0.0061 0.0000 'International Tables Vol C Tables 4.2.6.8 and 6.1.1.4'
O O 0.0106 0.0000 'International Tables Vol C Tables 4.2.6.8 and 6.1.1.4'

loop_
_geom_angle_atom_site_label_1
_geom_angle_atom_site_label_2
_geom_angle_atom_site_label_3
_geom_angle_site_symmetry_1
_geom_angle_site_symmetry_3
_geom_angle
_geom_angle_publ_flag
C3 O1 C21 . . 117.44(11) ?
C14 O3 C15 . . 118.20(11) ?
C8 N1 C7 . . 105.00(9) ?
C8 N1 C17 . . 124.22(9) ?
C7 N1 C17 . . 130.60(10) ?
C7 N2 C9 . . 104.95(10) ?
C6 C1 C2 . . 121.12(11) ?
C6 C1 H1A . . 119.4 ?
C2 C1 H1A . . 119.4 ?
C1 C2 C3 . . 118.93(11) ?
C1 C2 H2A . . 120.5 ?
C3 C2 H2A . . 120.5 ?
O1 C3 C4 . . 115.29(11) ?
O1 C3 C2 . . 124.26(11) ?
C4 C3 C2 . . 120.46(11) ?
C5 C4 C3 . . 119.80(11) ?
C5 C4 H4A . . 120.1 ?
C3 C4 H4A . . 120.1 ?
C4 C5 C6 . . 120.42(11) ?
C4 C5 H5A . . 119.8 ?
C6 C5 H5A . . 119.8 ?
C1 C6 C5 . . 119.08(11) ?
C1 C6 C7 . . 120.58(10) ?
C5 C6 C7 . . 120.29(10) ?
N2 C7 N1 . . 113.78(10) ?
N2 C7 C6 . . 120.71(10) ?
N1 C7 C6 . . 125.36(10) ?
N1 C8 C13 . . 133.18(10) ?
N1 C8 C9 . . 106.04(10) ?
C13 C8 C9 . . 120.74(10) ?
N2 C9 C10 . . 128.47(10) ?
N2 C9 C8 . . 110.13(10) ?
C10 C9 C8 . . 121.39(10) ?
C11 C10 C9 . . 117.71(10) ?
C11 C10 H10A . . 121.1 ?
C9 C10 H10A . . 121.1 ?
C10 C11 C12 . . 120.73(10) ?
C10 C11 C14 . . 118.74(10) ?
C12 C11 C14 . . 120.53(10) ?
C13 C12 C11 . . 121.94(11) ?
C13 C12 H12A . . 119.0 ?
C11 C12 H12A . . 119.0 ?
C12 C13 C8 . . 117.39(10) ?
C12 C13 H13A . . 121.3 ?
C8 C13 H13A . . 121.3 ?
O2 C14 O3 . . 124.05(11) ?
O2 C14 C11 . . 124.57(11) ?
O3 C14 C11 . . 111.38(10) ?
O3 C15 C16 . . 109.43(13) ?
O3 C15 H15A . . 109.8 ?
C16 C15 H15A . . 109.8 ?
O3 C15 H15B . . 109.8 ?
C16 C15 H15B . . 109.8 ?
H15A C15 H15B . . 108.2 ?
C15 C16 H16A . . 109.5 ?
C15 C16 H16B . . 109.5 ?
H16A C16 H16B . . 109.5 ?
C15 C16 H16C . . 109.5 ?
H16A C16 H16C . . 109.5 ?
H16B C16 H16C . . 109.5 ?
N1 C17 C19 . . 108.05(11) ?
N1 C17 C20 . . 112.78(10) ?
C19 C17 C20 . . 110.03(13) ?
N1 C17 C18 . . 109.01(10) ?
C19 C17 C18 . . 110.85(13) ?
C20 C17 C18 . . 106.14(12) ?
C17 C18 H18A . . 109.5 ?
C17 C18 H18B . . 109.5 ?
H18A C18 H18B . . 109.5 ?
C17 C18 H18C . . 109.5 ?
H18A C18 H18C . . 109.5 ?
H18B C18 H18C . . 109.5 ?
C17 C19 H19A . . 109.5 ?
C17 C19 H19B . . 109.5 ?
H19A C19 H19B . . 109.5 ?
C17 C19 H19C . . 109.5 ?
H19A C19 H19C . . 109.5 ?
H19B C19 H19C . . 109.5 ?
C17 C20 H20A . . 109.5 ?
C17 C20 H20B . . 109.5 ?
H20A C20 H20B . . 109.5 ?
C17 C20 H20C . . 109.5 ?
H20A C20 H20C . . 109.5 ?
H20B C20 H20C . . 109.5 ?
O1 C21 H21A . . 109.5 ?
O1 C21 H21B . . 109.5 ?
H21A C21 H21B . . 109.5 ?
O1 C21 H21C . . 109.5 ?
H21A C21 H21C . . 109.5 ?
H21B C21 H21C . . 109.5 ?

loop_
_geom_bond_atom_site_label_1
_geom_bond_atom_site_label_2
_geom_bond_site_symmetry_2
_geom_bond_distance
_geom_bond_publ_flag
O1 C3 . 1.3649(15) ?
O1 C21 . 1.4277(17) ?
O2 C14 . 1.2174(15) ?
O3 C14 . 1.3432(16) ?
O3 C15 . 1.4509(16) ?
N1 C8 . 1.3908(15) ?
N1 C7 . 1.3958(15) ?
N1 C17 . 1.5061(15) ?
N2 C7 . 1.3176(15) ?
N2 C9 . 1.3845(15) ?
C1 C6 . 1.3912(16) ?
C1 C2 . 1.3954(17) ?
C1 H1A . 0.9300 ?
C2 C3 . 1.3970(18) ?
C2 H2A . 0.9300 ?
C3 C4 . 1.3966(17) ?
C4 C5 . 1.3868(16) ?
C4 H4A . 0.9300 ?
C5 C6 . 1.4011(17) ?
C5 H5A . 0.9300 ?
C6 C7 . 1.4792(16) ?
C8 C13 . 1.4010(16) ?
C8 C9 . 1.4117(15) ?
C9 C10 . 1.3941(16) ?
C10 C11 . 1.3921(16) ?
C10 H10A . 0.9300 ?
C11 C12 . 1.4102(16) ?
C11 C14 . 1.4833(16) ?
C12 C13 . 1.3860(16) ?
C12 H12A . 0.9300 ?
C13 H13A . 0.9300 ?
C15 C16 . 1.499(2) ?
C15 H15A . 0.9700 ?
C15 H15B . 0.9700 ?
C16 H16A . 0.9600 ?
C16 H16B . 0.9600 ?
C16 H16C . 0.9600 ?
C17 C19 . 1.523(2) ?
C17 C20 . 1.5236(19) ?
C17 C18 . 1.5330(19) ?
C18 H18A . 0.9600 ?
C18 H18B . 0.9600 ?
C18 H18C . 0.9600 ?
C19 H19A . 0.9600 ?
C19 H19B . 0.9600 ?
C19 H19C . 0.9600 ?
C20 H20A . 0.9600 ?
C20 H20B . 0.9600 ?
C20 H20C . 0.9600 ?
C21 H21A . 0.9600 ?
C21 H21B . 0.9600 ?
C21 H21C . 0.9600 ?

loop_
_geom_hbond_atom_site_label_D
_geom_hbond_atom_site_label_H
_geom_hbond_atom_site_label_A
_geom_hbond_site_symmetry_A
_geom_hbond_distance_DH
_geom_hbond_distance_HA
_geom_hbond_distance_DA
_geom_hbond_angle_DHA
_geom_hbond_publ_flag
C5 H5A O2 4_554 0.9300 2.5700 3.3822(16) 146.00 yes
C13 H13A O2 3_455 0.9300 2.5200 3.4116(16) 160.00 yes
C19 H19C N2 3_465 0.9600 2.5700 3.4976(19) 164.00 yes
C2 H2A Cg3 1_565 0.9300 2.7500 3.5594(14) 146.00 yes
C18 H18C Cg2 4_465 0.9600 2.7400 3.6878(16) 168.00 yes
C21 H21B Cg1 1_565 0.9600 2.7800 3.4703(16) 130.00 yes

loop_
_geom_torsion_atom_site_label_1
_geom_torsion_atom_site_label_2
_geom_torsion_atom_site_label_3
_geom_torsion_atom_site_label_4
_geom_torsion_site_symmetry_1
_geom_torsion_site_symmetry_2
_geom_torsion_site_symmetry_3
_geom_torsion_site_symmetry_4
_geom_torsion
_geom_torsion_publ_flag
C6 C1 C2 C3 . . . . -0.48(19) ?
C21 O1 C3 C4 . . . . 176.78(12) ?
C21 O1 C3 C2 . . . . -3.48(19) ?
C1 C2 C3 O1 . . . . 177.04(12) ?
C1 C2 C3 C4 . . . . -3.22(18) ?
O1 C3 C4 C5 . . . . -176.84(11) ?
C2 C3 C4 C5 . . . . 3.40(18) ?
C3 C4 C5 C6 . . . . 0.13(18) ?
C2 C1 C6 C5 . . . . 3.95(18) ?
C2 C1 C6 C7 . . . . -178.63(11) ?
C4 C5 C6 C1 . . . . -3.76(17) ?
C4 C5 C6 C7 . . . . 178.81(11) ?
C9 N2 C7 N1 . . . . -1.88(14) ?
C9 N2 C7 C6 . . . . 173.81(11) ?
C8 N1 C7 N2 . . . . 3.19(14) ?
C17 N1 C7 N2 . . . . -172.05(11) ?
C8 N1 C7 C6 . . . . -172.26(11) ?
C17 N1 C7 C6 . . . . 12.49(19) ?
C1 C6 C7 N2 . . . . -110.78(14) ?
C5 C6 C7 N2 . . . . 66.61(15) ?
C1 C6 C7 N1 . . . . 64.39(16) ?
C5 C6 C7 N1 . . . . -118.22(13) ?
C7 N1 C8 C13 . . . . 174.46(13) ?
C17 N1 C8 C13 . . . . -9.9(2) ?
C7 N1 C8 C9 . . . . -3.02(12) ?
C17 N1 C8 C9 . . . . 172.61(11) ?
C7 N2 C9 C10 . . . . -179.31(12) ?
C7 N2 C9 C8 . . . . -0.18(13) ?
N1 C8 C9 N2 . . . . 2.09(13) ?
C13 C8 C9 N2 . . . . -175.77(11) ?
N1 C8 C9 C10 . . . . -178.71(11) ?
C13 C8 C9 C10 . . . . 3.43(18) ?
N2 C9 C10 C11 . . . . 178.14(12) ?
C8 C9 C10 C11 . . . . -0.90(18) ?
C9 C10 C11 C12 . . . . -1.53(18) ?
C9 C10 C11 C14 . . . . 178.49(11) ?
C10 C11 C12 C13 . . . . 1.53(19) ?
C14 C11 C12 C13 . . . . -178.48(12) ?
C11 C12 C13 C8 . . . . 0.94(19) ?
N1 C8 C13 C12 . . . . 179.47(12) ?
C9 C8 C13 C12 . . . . -3.35(18) ?
C15 O3 C14 O2 . . . . -1.2(2) ?
C15 O3 C14 C11 . . . . 179.23(11) ?
C10 C11 C14 O2 . . . . 4.03(19) ?
C12 C11 C14 O2 . . . . -175.95(13) ?
C10 C11 C14 O3 . . . . -176.36(11) ?
C12 C11 C14 O3 . . . . 3.65(16) ?
C14 O3 C15 C16 . . . . -97.76(15) ?
C8 N1 C17 C19 . . . . 76.40(15) ?
C7 N1 C17 C19 . . . . -109.15(15) ?
C8 N1 C17 C20 . . . . -161.76(13) ?
C7 N1 C17 C20 . . . . 12.69(19) ?
C8 N1 C17 C18 . . . . -44.15(16) ?
C7 N1 C17 C18 . . . . 130.30(14) ?

loop_
_cod_related_entry_id
_cod_related_entry_database
_cod_related_entry_code
1 ChemSpider 24744626
